data_8107424
loop_
_publ_author_name
'Xiao, Zhenxiu'
'Deng, Xin'
'Jiang, Wujiu'
'Fu, Weiwei'

_publ_section_title
;
 The crystal structure of
 6,6&#x2032;-((1E,1&#x2032;E)-hydrazine-1,2-diylidenebis(methanylylidene))
 bis(2-(tert-butyl)phenol), C22H28N2O2
;
_journal_issue 2
_journal_name_full 'Zeitschrift f\"ur Kristallographie - New Crystal Structures'
_journal_page_first 305
_journal_page_last 307
_journal_paper_doi 10.1515/ncrs-2023-0013
_journal_volume 238
_journal_year 2023
_chemical_formula_sum 'C22 H28 N2 O2'
_chemical_formula_weight 352.46
_space_group_crystal_system monoclinic
_space_group_IT_number 14
_space_group_name_Hall '-P 2yn'
_space_group_name_H-M_alt 'P 1 21/n 1'
_atom_sites_solution_hydrogens geom
_audit_creation_method SHELXL-2018/3
_cell_angle_alpha 90
_cell_angle_beta 95.105(5)
_cell_angle_gamma 90
_cell_formula_units_Z 2
_cell_length_a 6.463(3)
_cell_length_b 14.889(6)
_cell_length_c 10.282(4)
_cell_measurement_reflns_used 3800
_cell_measurement_temperature 296(2)
_cell_measurement_theta_max 28.50
_cell_measurement_theta_min 2.41
_cell_volume 985.5(7)
_computing_cell_refinement 'Bruker SAINT [1]'
_computing_data_collection 'Bruker APEX2 [1]'
_computing_data_reduction 'Bruker SAINT [1]'
_computing_molecular_graphics 'ORTEP-3 for Windows [4]'
_computing_publication_material 'SHELXL-2018/3 [3]'
_computing_structure_refinement 'SHELXL-2018/3 (Sheldrick, 2018) [3]'
_computing_structure_solution 'SHELXT 2018/2 (Sheldrick, 2018) [2]'
_diffrn_ambient_temperature 296(2)
_diffrn_measured_fraction_theta_full 1.000
_diffrn_measured_fraction_theta_max 0.997
_diffrn_measurement_device_type 'Bruker APEX-II CCD'
_diffrn_measurement_method '\f and \w scans'
_diffrn_radiation_type MoK\a
_diffrn_radiation_wavelength 0.71073
_diffrn_reflns_av_R_equivalents 0.0249
_diffrn_reflns_av_unetI/netI 0.0198
_diffrn_reflns_Laue_measured_fraction_full 1.000
_diffrn_reflns_Laue_measured_fraction_max 0.997
_diffrn_reflns_limit_h_max 8
_diffrn_reflns_limit_h_min -8
_diffrn_reflns_limit_k_max 20
_diffrn_reflns_limit_k_min -19
_diffrn_reflns_limit_l_max 13
_diffrn_reflns_limit_l_min -13
_diffrn_reflns_number 13105
_diffrn_reflns_point_group_measured_fraction_full 1.000
_diffrn_reflns_point_group_measured_fraction_max 0.997
_diffrn_reflns_theta_full 25.242
_diffrn_reflns_theta_max 28.542
_diffrn_reflns_theta_min 2.414
_exptl_absorpt_coefficient_mu 0.076
_exptl_absorpt_correction_T_max 0.9850
_exptl_absorpt_correction_T_min 0.9812
_exptl_absorpt_correction_type multi-scan
_exptl_absorpt_process_details SADABS
_exptl_crystal_colour yellow
_exptl_crystal_density_diffrn 1.188
_exptl_crystal_description Block
_exptl_crystal_F_000 380
_exptl_crystal_size_max 0.250
_exptl_crystal_size_mid 0.210
_exptl_crystal_size_min 0.200
_refine_diff_density_max 0.211
_refine_diff_density_min -0.180
_refine_diff_density_rms 0.035
_refine_ls_extinction_coef .
_refine_ls_extinction_method none
_refine_ls_goodness_of_fit_ref 1.076
_refine_ls_hydrogen_treatment constr
_refine_ls_matrix_type full
_refine_ls_number_parameters 122
_refine_ls_number_reflns 2508
_refine_ls_number_restraints 0
_refine_ls_restrained_S_all 1.076
_refine_ls_R_factor_all 0.0560
_refine_ls_R_factor_gt 0.0425
_refine_ls_shift/su_max 0.000
_refine_ls_shift/su_mean 0.000
_refine_ls_structure_factor_coef Fsqd
_refine_ls_weighting_details 'w=1/[\s^2^(Fo^2^)+(0.0563P)^2^+0.1431P] where P=(Fo^2^+2Fc^2^)/3'
_refine_ls_weighting_scheme calc
_refine_ls_wR_factor_gt 0.1117
_refine_ls_wR_factor_ref 0.1206
_reflns_Friedel_coverage 0.000
_reflns_Friedel_fraction_full .
_reflns_Friedel_fraction_max .
_reflns_number_gt 1959
_reflns_number_total 2508
_reflns_threshold_expression 'I > 2\s(I)'
_cod_data_source_file suppl_j_ncrs-2023-0013_suppl.cif
_cod_data_source_block jwj152X_a
_cod_original_sg_symbol_H-M 'P 21/n'
_cod_database_code 8107424
_shelx_shelxl_version_number 2018/3
_shelx_space_group_comment
; 
The symmetry employed for this shelxl refinement is uniquely defined 
by the following loop, which should always be used as a source of 
symmetry information in preference to the above space-group names. 
They are only intended as comments. 
;
_shelx_estimated_absorpt_t_min 0.981
_shelx_estimated_absorpt_t_max 0.985

loop_
_space_group_symop_operation_xyz
'x, y, z'
'-x+1/2, y+1/2, -z+1/2'
'-x, -y, -z'
'x-1/2, -y-1/2, z-1/2'

loop_
_atom_site_label
_atom_site_type_symbol
_atom_site_fract_x
_atom_site_fract_y
_atom_site_fract_z
_atom_site_U_iso_or_equiv
_atom_site_adp_type
_atom_site_occupancy
_atom_site_site_symmetry_order
_atom_site_calc_flag
_atom_site_refinement_flags_posn
_atom_site_refinement_flags_adp
_atom_site_refinement_flags_occupancy
_atom_site_disorder_assembly
_atom_site_disorder_group
O1 O 0.32721(13) 0.33248(6) 0.52928(9) 0.0437(2) Uani 1 1 d . . . . .
H1 H 0.233780 0.367693 0.542469 0.066 Uiso 1 1 calc R U . . .
N1 N 0.08212(14) 0.47077(6) 0.49154(10) 0.0370(2) Uani 1 1 d . . . . .
C3 C 0.60507(16) 0.31430(7) 0.39484(11) 0.0314(2) Uani 1 1 d . . . . .
C1 C 0.37136(16) 0.44380(7) 0.36702(11) 0.0320(3) Uani 1 1 d . . . . .
C2 C 0.43330(16) 0.36373(7) 0.43129(10) 0.0304(2) Uani 1 1 d . . . . .
C7 C 0.19394(17) 0.49513(8) 0.40109(12) 0.0359(3) Uani 1 1 d . . . . .
H7 H 0.159847 0.547821 0.355551 0.043 Uiso 1 1 calc R U . . .
C8 C 0.67135(17) 0.22620(8) 0.46335(12) 0.0371(3) Uani 1 1 d . . . . .
C4 C 0.70954(18) 0.34987(9) 0.29467(12) 0.0395(3) Uani 1 1 d . . . . .
H4 H 0.823625 0.318796 0.268569 0.047 Uiso 1 1 calc R U . . .
C6 C 0.48416(19) 0.47604(8) 0.26719(12) 0.0408(3) Uani 1 1 d . . . . .
H6 H 0.444742 0.529366 0.224868 0.049 Uiso 1 1 calc R U . . .
C5 C 0.6523(2) 0.42951(9) 0.23146(13) 0.0450(3) Uani 1 1 d . . . . .
H5 H 0.727798 0.451109 0.165200 0.054 Uiso 1 1 calc R U . . .
C10 C 0.7360(2) 0.24395(10) 0.60788(13) 0.0506(4) Uani 1 1 d . . . . .
H10A H 0.857719 0.281206 0.615830 0.076 Uiso 1 1 calc R U . . .
H10B H 0.765833 0.187932 0.651858 0.076 Uiso 1 1 calc R U . . .
H10C H 0.625082 0.273838 0.646615 0.076 Uiso 1 1 calc R U . . .
C9 C 0.4936(2) 0.15785(10) 0.44909(16) 0.0557(4) Uani 1 1 d . . . . .
H9A H 0.376065 0.181234 0.488965 0.084 Uiso 1 1 calc R U . . .
H9B H 0.537955 0.102716 0.491216 0.084 Uiso 1 1 calc R U . . .
H9C H 0.455321 0.146774 0.358144 0.084 Uiso 1 1 calc R U . . .
C11 C 0.8584(2) 0.18416(10) 0.40505(15) 0.0553(4) Uani 1 1 d . . . . .
H11A H 0.823000 0.171400 0.314277 0.083 Uiso 1 1 calc R U . . .
H11B H 0.896424 0.129441 0.450450 0.083 Uiso 1 1 calc R U . . .
H11C H 0.973243 0.225282 0.413842 0.083 Uiso 1 1 calc R U . . .

loop_
_atom_site_aniso_label
_atom_site_aniso_U_11
_atom_site_aniso_U_22
_atom_site_aniso_U_33
_atom_site_aniso_U_23
_atom_site_aniso_U_13
_atom_site_aniso_U_12
O1 0.0438(5) 0.0428(5) 0.0471(5) 0.0116(4) 0.0190(4) 0.0146(4)
N1 0.0332(5) 0.0324(5) 0.0455(6) -0.0023(4) 0.0032(4) 0.0091(4)
C3 0.0306(5) 0.0318(6) 0.0316(6) -0.0047(4) 0.0013(4) 0.0028(4)
C1 0.0325(5) 0.0290(6) 0.0343(6) -0.0028(4) 0.0018(4) 0.0006(4)
C2 0.0305(5) 0.0309(6) 0.0301(6) -0.0018(4) 0.0036(4) 0.0009(4)
C7 0.0363(6) 0.0286(6) 0.0421(6) -0.0005(5) 0.0001(5) 0.0047(4)
C8 0.0385(6) 0.0349(6) 0.0378(6) -0.0016(5) 0.0029(5) 0.0099(4)
C4 0.0344(6) 0.0437(7) 0.0415(7) -0.0046(5) 0.0096(5) 0.0029(5)
C6 0.0462(7) 0.0332(6) 0.0432(7) 0.0054(5) 0.0055(5) -0.0006(5)
C5 0.0467(7) 0.0452(7) 0.0453(7) 0.0040(6) 0.0167(5) -0.0033(5)
C10 0.0580(8) 0.0535(8) 0.0393(7) 0.0016(6) -0.0014(6) 0.0186(6)
C9 0.0586(8) 0.0368(7) 0.0708(10) 0.0032(7) 0.0006(7) 0.0004(6)
C11 0.0578(8) 0.0522(9) 0.0570(9) -0.0014(7) 0.0117(7) 0.0259(7)

loop_
_atom_type_symbol
_atom_type_description
_atom_type_scat_dispersion_real
_atom_type_scat_dispersion_imag
_atom_type_scat_source
C C 0.0033 0.0016 'International Tables Vol C Tables 4.2.6.8 and 6.1.1.4'
H H 0.0000 0.0000 'International Tables Vol C Tables 4.2.6.8 and 6.1.1.4'
N N 0.0061 0.0033 'International Tables Vol C Tables 4.2.6.8 and 6.1.1.4'
O O 0.0106 0.0060 'International Tables Vol C Tables 4.2.6.8 and 6.1.1.4'

loop_
_geom_angle_atom_site_label_1
_geom_angle_atom_site_label_2
_geom_angle_atom_site_label_3
_geom_angle
_geom_angle_site_symmetry_1
_geom_angle_site_symmetry_3
C2 O1 H1 109.5 . .
C7 N1 N1 113.50(12) . 3_566
C4 C3 C2 116.43(11) . .
C4 C3 C8 122.29(10) . .
C2 C3 C8 121.28(10) . .
C6 C1 C2 119.50(10) . .
C6 C1 C7 118.26(11) . .
C2 C1 C7 122.24(10) . .
O1 C2 C1 120.07(10) . .
O1 C2 C3 118.84(10) . .
C1 C2 C3 121.09(10) . .
N1 C7 C1 122.49(11) . .
N1 C7 H7 118.8 . .
C1 C7 H7 118.8 . .
C11 C8 C10 107.09(10) . .
C11 C8 C3 111.62(11) . .
C10 C8 C3 109.86(10) . .
C11 C8 C9 107.63(12) . .
C10 C8 C9 110.20(12) . .
C3 C8 C9 110.37(10) . .
C3 C4 C5 123.21(11) . .
C3 C4 H4 118.4 . .
C5 C4 H4 118.4 . .
C5 C6 C1 120.22(11) . .
C5 C6 H6 119.9 . .
C1 C6 H6 119.9 . .
C6 C5 C4 119.54(11) . .
C6 C5 H5 120.2 . .
C4 C5 H5 120.2 . .
C8 C10 H10A 109.5 . .
C8 C10 H10B 109.5 . .
H10A C10 H10B 109.5 . .
C8 C10 H10C 109.5 . .
H10A C10 H10C 109.5 . .
H10B C10 H10C 109.5 . .
C8 C9 H9A 109.5 . .
C8 C9 H9B 109.5 . .
H9A C9 H9B 109.5 . .
C8 C9 H9C 109.5 . .
H9A C9 H9C 109.5 . .
H9B C9 H9C 109.5 . .
C8 C11 H11A 109.5 . .
C8 C11 H11B 109.5 . .
H11A C11 H11B 109.5 . .
C8 C11 H11C 109.5 . .
H11A C11 H11C 109.5 . .
H11B C11 H11C 109.5 . .

loop_
_geom_bond_atom_site_label_1
_geom_bond_atom_site_label_2
_geom_bond_distance
_geom_bond_site_symmetry_2
O1 C2 1.3508(13) .
O1 H1 0.8200 .
N1 C7 1.2800(15) .
N1 N1 1.3955(18) 3_566
C3 C4 1.3860(16) .
C3 C2 1.4102(15) .
C3 C8 1.5318(17) .
C1 C6 1.3960(16) .
C1 C2 1.4039(16) .
C1 C7 1.4468(15) .
C7 H7 0.9300 .
C8 C11 1.5304(17) .
C8 C10 1.5305(19) .
C8 C9 1.5320(19) .
C4 C5 1.3866(19) .
C4 H4 0.9300 .
C6 C5 1.3662(18) .
C6 H6 0.9300 .
C5 H5 0.9300 .
C10 H10A 0.9600 .
C10 H10B 0.9600 .
C10 H10C 0.9600 .
C9 H9A 0.9600 .
C9 H9B 0.9600 .
C9 H9C 0.9600 .
C11 H11A 0.9600 .
C11 H11B 0.9600 .
C11 H11C 0.9600 .

loop_
_geom_hbond_atom_site_label_D
_geom_hbond_atom_site_label_H
_geom_hbond_atom_site_label_A
_geom_hbond_distance_DH
_geom_hbond_distance_HA
_geom_hbond_distance_DA
_geom_hbond_angle_DHA
_geom_hbond_site_symmetry_A
_geom_hbond_publ_flag
O1 H1 N1 0.82 1.87 2.6056(14) 148.6 . yes

loop_
_geom_torsion_atom_site_label_1
_geom_torsion_atom_site_label_2
_geom_torsion_atom_site_label_3
_geom_torsion_atom_site_label_4
_geom_torsion
_geom_torsion_site_symmetry_1
_geom_torsion_site_symmetry_2
_geom_torsion_site_symmetry_3
_geom_torsion_site_symmetry_4
C6 C1 C2 O1 179.07(10) . . . .
C7 C1 C2 O1 -0.53(17) . . . .
C6 C1 C2 C3 -1.34(17) . . . .
C7 C1 C2 C3 179.06(10) . . . .
C4 C3 C2 O1 -179.37(10) . . . .
C8 C3 C2 O1 0.48(16) . . . .
C4 C3 C2 C1 1.04(16) . . . .
C8 C3 C2 C1 -179.11(10) . . . .
N1 N1 C7 C1 -179.62(11) 3_566 . . .
C6 C1 C7 N1 -179.78(11) . . . .
C2 C1 C7 N1 -0.17(18) . . . .
C4 C3 C8 C11 -1.30(16) . . . .
C2 C3 C8 C11 178.86(11) . . . .
C4 C3 C8 C10 117.34(13) . . . .
C2 C3 C8 C10 -62.51(14) . . . .
C4 C3 C8 C9 -120.94(13) . . . .
C2 C3 C8 C9 59.21(15) . . . .
C2 C3 C4 C5 -0.09(18) . . . .
C8 C3 C4 C5 -179.94(12) . . . .
C2 C1 C6 C5 0.66(18) . . . .
C7 C1 C6 C5 -179.72(11) . . . .
C1 C6 C5 C4 0.3(2) . . . .
C3 C4 C5 C6 -0.6(2) . . . .
